data_4506473
loop_
_publ_author_name
'Gogoi, Abhijit'
'Das, Gopal'

_publ_section_title
;
 Charge-Assisted Complexation of Anions of Different Dimensionality by
 Benzimidazole-Based Receptors Bearing -OH Functionality
;
_journal_issue 8
_journal_name_full 'Crystal Growth &amp; Design'
_journal_page_first 4012
_journal_paper_doi 10.1021/cg300496t
_journal_volume 12
_journal_year 2012
_chemical_formula_moiety 'C14 H14 N3 O, Cl'
_chemical_formula_sum 'C14 H14 Cl N3 O'
_chemical_formula_weight 275.73
_chemical_name_systematic
; 
 ? 
;
_space_group_IT_number 2
_symmetry_cell_setting triclinic
_symmetry_space_group_name_Hall '-P 1'
_symmetry_space_group_name_H-M 'P -1'
_atom_sites_solution_hydrogens geom
_atom_sites_solution_primary direct
_atom_sites_solution_secondary difmap
_audit_creation_method SHELXL-97
_cell_angle_alpha 83.499(6)
_cell_angle_beta 84.620(6)
_cell_angle_gamma 85.996(5)
_cell_formula_units_Z 2
_cell_length_a 7.6301(8)
_cell_length_b 8.0885(8)
_cell_length_c 10.9791(11)
_cell_measurement_reflns_used 2342
_cell_measurement_temperature 298(2)
_cell_measurement_theta_max 24.070
_cell_measurement_theta_min 2.29
_cell_volume 669.06(12)
_computing_cell_refinement 'Bruker SMART'
_computing_data_collection 'Bruker SMART'
_computing_data_reduction 'Bruker SAINT'
_computing_molecular_graphics 'Bruker SHELXTL'
_computing_publication_material 'Bruker SHELXTL'
_computing_structure_refinement 'SHELXL-97 (Sheldrick, 1997)'
_computing_structure_solution 'SHELXS-97 (Sheldrick, 1990)'
_diffrn_ambient_temperature 298(2)
_diffrn_measured_fraction_theta_full 0.983
_diffrn_measured_fraction_theta_max 0.983
_diffrn_measurement_device_type 'CCD area detector'
_diffrn_measurement_method 'phi and omega scans'
_diffrn_radiation_monochromator graphite
_diffrn_radiation_source 'fine-focus sealed tube'
_diffrn_radiation_type MoK\a
_diffrn_radiation_wavelength 0.71073
_diffrn_reflns_av_R_equivalents 0.0273
_diffrn_reflns_av_sigmaI/netI 0.0244
_diffrn_reflns_limit_h_max 8
_diffrn_reflns_limit_h_min -8
_diffrn_reflns_limit_k_max 9
_diffrn_reflns_limit_k_min -9
_diffrn_reflns_limit_l_max 12
_diffrn_reflns_limit_l_min -12
_diffrn_reflns_number 6986
_diffrn_reflns_theta_full 24.07
_diffrn_reflns_theta_max 24.07
_diffrn_reflns_theta_min 1.87
_exptl_absorpt_coefficient_mu 0.281
_exptl_absorpt_correction_T_max 0.935
_exptl_absorpt_correction_T_min 0.889
_exptl_absorpt_correction_type multi-scan
_exptl_absorpt_process_details SADABS
_exptl_crystal_colour colorless
_exptl_crystal_density_diffrn 1.369
_exptl_crystal_density_method 'not measured'
_exptl_crystal_description block
_exptl_crystal_F_000 288
_exptl_crystal_size_max 0.44
_exptl_crystal_size_mid 0.35
_exptl_crystal_size_min 0.24
_refine_diff_density_max 0.252
_refine_diff_density_min -0.352
_refine_diff_density_rms 0.052
_refine_ls_extinction_method none
_refine_ls_goodness_of_fit_ref 0.961
_refine_ls_matrix_type full
_refine_ls_number_parameters 172
_refine_ls_number_reflns 2086
_refine_ls_number_restraints 0
_refine_ls_restrained_S_all 0.961
_refine_ls_R_factor_all 0.0443
_refine_ls_R_factor_gt 0.0393
_refine_ls_shift/su_max 0.000
_refine_ls_shift/su_mean 0.000
_refine_ls_structure_factor_coef Fsqd
_refine_ls_weighting_details 'calc w=1/[\s^2^(Fo^2^)+(0.1522P)^2^+0.0000P] where P=(Fo^2^+2Fc^2^)/3'
_refine_ls_weighting_scheme calc
_refine_ls_wR_factor_gt 0.1584
_refine_ls_wR_factor_ref 0.1690
_reflns_number_gt 1806
_reflns_number_total 2086
_reflns_threshold_expression >2sigma(I)
_cod_data_source_file cg300496t_si_002.cif
_cod_data_source_block Sal-Cl
_cod_depositor_comments
;
The following automatic conversions were performed:

'_symmetry_cell_setting' value 'Triclinic' changed to 'triclinic'
according to /home/saulius/struct/CIF-dictionaries/cif_core.dic
dictionary named 'cif_core.dic' version 2.4.2 from 2011-04-26.

Automatic conversion script
Id: cif_fix_values 1891 2012-01-12 08:04:46Z andrius 
;
_cod_original_sg_symbol_H-M P-1
_cod_database_code 4506473

loop_
_symmetry_equiv_pos_as_xyz
'x, y, z'
'-x, -y, -z'

loop_
_atom_site_label
_atom_site_type_symbol
_atom_site_fract_x
_atom_site_fract_y
_atom_site_fract_z
_atom_site_U_iso_or_equiv
_atom_site_adp_type
_atom_site_occupancy
_atom_site_symmetry_multiplicity
_atom_site_calc_flag
_atom_site_refinement_flags
O1 O 0.55600(18) 0.17294(18) 0.56994(14) 0.0554(4) Uani 1 1 d .
H1O H 0.5777 0.1013 0.6264 0.083 Uiso 1 1 d R
N2 N 0.2885(2) 0.6828(2) 0.11985(15) 0.0479(5) Uani 1 1 d .
H2N H 0.2972 0.7823 0.1380 0.057 Uiso 1 1 d R
N3 N 0.3177(2) 0.4120(2) 0.12444(15) 0.0446(4) Uani 1 1 d .
H3N H 0.3357 0.3076 0.1509 0.053 Uiso 1 1 d R
N1 N 0.3858(2) 0.5333(2) 0.30099(15) 0.0513(5) Uani 1 1 d .
H1N H 0.3833 0.6459 0.3377 0.062 Uiso 1 1 d R
C10 C 0.1822(3) 0.7435(3) -0.0923(2) 0.0550(6) Uani 1 1 d .
H10 H 0.1694 0.8589 -0.0939 0.066 Uiso 1 1 calc R
C11 C 0.1432(3) 0.6639(3) -0.1907(2) 0.0597(6) Uani 1 1 d .
H11 H 0.1028 0.7269 -0.2597 0.072 Uiso 1 1 calc R
C12 C 0.1632(3) 0.4922(3) -0.1883(2) 0.0581(6) Uani 1 1 d .
H12 H 0.1365 0.4427 -0.2562 0.070 Uiso 1 1 calc R
C13 C 0.2217(3) 0.3923(3) -0.0878(2) 0.0522(6) Uani 1 1 d .
H13 H 0.2355 0.2770 -0.0864 0.063 Uiso 1 1 calc R
C14 C 0.2586(2) 0.4725(2) 0.01046(16) 0.0421(5) Uani 1 1 d .
C9 C 0.2406(2) 0.6446(2) 0.00792(17) 0.0436(5) Uani 1 1 d .
C8 C 0.3338(2) 0.5404(2) 0.18848(17) 0.0425(5) Uani 1 1 d .
C7 C 0.4532(3) 0.3816(3) 0.37078(18) 0.0497(5) Uani 1 1 d .
H7A H 0.5516 0.4084 0.4133 0.060 Uiso 1 1 calc R
H7B H 0.4977 0.3024 0.3136 0.060 Uiso 1 1 calc R
C1 C 0.3188(2) 0.2994(2) 0.46405(17) 0.0445(5) Uani 1 1 d .
C6 C 0.1388(3) 0.3213(3) 0.4537(2) 0.0569(6) Uani 1 1 d .
H6 H 0.0971 0.3951 0.3902 0.068 Uiso 1 1 calc R
C5 C 0.0198(3) 0.2355(4) 0.5361(3) 0.0686(7) Uani 1 1 d .
H5 H -0.1006 0.2522 0.5284 0.082 Uiso 1 1 calc R
C4 C 0.0816(3) 0.1253(3) 0.6294(2) 0.0686(7) Uani 1 1 d .
H4 H 0.0027 0.0647 0.6836 0.082 Uiso 1 1 calc R
C3 C 0.2582(3) 0.1043(3) 0.6430(2) 0.0583(6) Uani 1 1 d .
H3 H 0.2987 0.0322 0.7079 0.070 Uiso 1 1 calc R
C2 C 0.3767(3) 0.1899(2) 0.56077(17) 0.0452(5) Uani 1 1 d .
Cl1 Cl 0.34408(9) 0.03174(6) 0.19400(6) 0.0697(3) Uani 1 1 d .

loop_
_atom_site_aniso_label
_atom_site_aniso_U_11
_atom_site_aniso_U_22
_atom_site_aniso_U_33
_atom_site_aniso_U_23
_atom_site_aniso_U_13
_atom_site_aniso_U_12
O1 0.0558(10) 0.0471(10) 0.0619(9) 0.0034(7) -0.0098(7) -0.0026(7)
N2 0.0653(11) 0.0279(9) 0.0508(10) -0.0032(7) -0.0048(8) -0.0078(7)
N3 0.0573(10) 0.0279(8) 0.0483(9) -0.0013(7) -0.0068(7) -0.0034(7)
N1 0.0680(11) 0.0398(10) 0.0481(10) -0.0075(8) -0.0085(8) -0.0082(8)
C10 0.0656(14) 0.0409(13) 0.0558(13) 0.0058(10) -0.0026(10) -0.0054(10)
C11 0.0665(14) 0.0619(15) 0.0490(12) 0.0052(10) -0.0065(10) -0.0088(11)
C12 0.0645(14) 0.0640(16) 0.0475(12) -0.0066(11) -0.0067(9) -0.0132(11)
C13 0.0602(13) 0.0435(12) 0.0548(12) -0.0126(10) 0.0005(9) -0.0115(10)
C14 0.0461(11) 0.0362(11) 0.0432(10) -0.0010(8) -0.0005(8) -0.0059(8)
C9 0.0476(11) 0.0364(11) 0.0458(11) -0.0007(9) 0.0001(8) -0.0066(8)
C8 0.0484(11) 0.0330(11) 0.0462(11) -0.0040(9) -0.0018(8) -0.0072(8)
C7 0.0529(12) 0.0496(13) 0.0467(11) -0.0022(10) -0.0065(9) -0.0064(9)
C1 0.0524(12) 0.0390(11) 0.0443(10) -0.0104(8) -0.0052(8) -0.0077(8)
C6 0.0539(13) 0.0586(14) 0.0593(13) -0.0068(11) -0.0086(10) -0.0049(10)
C5 0.0478(12) 0.0734(18) 0.0869(18) -0.0199(14) 0.0012(11) -0.0117(11)
C4 0.0694(17) 0.0564(15) 0.0783(17) -0.0093(14) 0.0173(12) -0.0192(12)
C3 0.0690(15) 0.0448(12) 0.0598(13) -0.0022(10) 0.0013(10) -0.0089(10)
C2 0.0536(11) 0.0341(10) 0.0497(11) -0.0114(9) -0.0029(8) -0.0060(8)
Cl1 0.1088(6) 0.0315(4) 0.0722(5) -0.0022(3) -0.0268(4) -0.0090(3)

loop_
_atom_type_symbol
_atom_type_description
_atom_type_scat_dispersion_real
_atom_type_scat_dispersion_imag
_atom_type_scat_source
C C 0.0033 0.0016 'International Tables Vol C Tables 4.2.6.8 and 6.1.1.4'
H H 0.0000 0.0000 'International Tables Vol C Tables 4.2.6.8 and 6.1.1.4'
Cl Cl 0.1484 0.1585 'International Tables Vol C Tables 4.2.6.8 and 6.1.1.4'
N N 0.0061 0.0033 'International Tables Vol C Tables 4.2.6.8 and 6.1.1.4'
O O 0.0106 0.0060 'International Tables Vol C Tables 4.2.6.8 and 6.1.1.4'

loop_
_geom_angle_atom_site_label_1
_geom_angle_atom_site_label_2
_geom_angle_atom_site_label_3
_geom_angle
C2 O1 H1O 109.5
C8 N2 C9 108.96(16)
C8 N2 H2N 126.4
C9 N2 H2N 124.4
C8 N3 C14 109.03(15)
C8 N3 H3N 125.5
C14 N3 H3N 125.4
C8 N1 C7 124.52(17)
C8 N1 H1N 116.0
C7 N1 H1N 119.4
C9 C10 C11 117.1(2)
C9 C10 H10 121.4
C11 C10 H10 121.4
C10 C11 C12 121.3(2)
C10 C11 H11 119.4
C12 C11 H11 119.4
C13 C12 C11 121.8(2)
C13 C12 H12 119.1
C11 C12 H12 119.1
C14 C13 C12 116.6(2)
C14 C13 H13 121.7
C12 C13 H13 121.7
C13 C14 C9 121.82(18)
C13 C14 N3 131.72(18)
C9 C14 N3 106.47(16)
C10 C9 C14 121.41(18)
C10 C9 N2 131.86(19)
C14 C9 N2 106.73(16)
N1 C8 N3 126.98(17)
N1 C8 N2 124.20(17)
N3 C8 N2 108.82(16)
N1 C7 C1 114.42(17)
N1 C7 H7A 108.7
C1 C7 H7A 108.7
N1 C7 H7B 108.7
C1 C7 H7B 108.7
H7A C7 H7B 107.6
C6 C1 C2 117.97(19)
C6 C1 C7 122.77(18)
C2 C1 C7 119.16(17)
C5 C6 C1 121.3(2)
C5 C6 H6 119.3
C1 C6 H6 119.3
C4 C5 C6 119.3(2)
C4 C5 H5 120.3
C6 C5 H5 120.3
C3 C4 C5 120.4(2)
C3 C4 H4 119.8
C5 C4 H4 119.8
C4 C3 C2 120.2(2)
C4 C3 H3 119.9
C2 C3 H3 119.9
O1 C2 C3 122.56(18)
O1 C2 C1 116.67(18)
C3 C2 C1 120.8(2)

loop_
_geom_bond_atom_site_label_1
_geom_bond_atom_site_label_2
_geom_bond_distance
O1 C2 1.377(2)
O1 H1O 0.8197
N2 C8 1.345(2)
N2 C9 1.388(2)
N2 H2N 0.8594
N3 C8 1.337(2)
N3 C14 1.395(2)
N3 H3N 0.8675
N1 C8 1.326(3)
N1 C7 1.459(3)
N1 H1N 1.0356
C10 C9 1.375(3)
C10 C11 1.383(3)
C10 H10 0.9300
C11 C12 1.384(4)
C11 H11 0.9300
C12 C13 1.382(3)
C12 H12 0.9300
C13 C14 1.380(3)
C13 H13 0.9300
C14 C9 1.386(3)
C7 C1 1.512(3)
C7 H7A 0.9700
C7 H7B 0.9700
C1 C6 1.386(3)
C1 C2 1.389(3)
C6 C5 1.384(3)
C6 H6 0.9300
C5 C4 1.375(4)
C5 H5 0.9300
C4 C3 1.367(3)
C4 H4 0.9300
C3 C2 1.380(3)
C3 H3 0.9300

loop_
_geom_torsion_atom_site_label_1
_geom_torsion_atom_site_label_2
_geom_torsion_atom_site_label_3
_geom_torsion_atom_site_label_4
_geom_torsion
C9 C10 C11 C12 -0.3(3)
C10 C11 C12 C13 0.4(3)
C11 C12 C13 C14 0.2(3)
C12 C13 C14 C9 -0.9(3)
C12 C13 C14 N3 179.52(19)
C8 N3 C14 C13 179.96(19)
C8 N3 C14 C9 0.4(2)
C11 C10 C9 C14 -0.4(3)
C11 C10 C9 N2 -179.30(19)
C13 C14 C9 C10 1.0(3)
N3 C14 C9 C10 -179.32(18)
C13 C14 C9 N2 -179.78(16)
N3 C14 C9 N2 -0.1(2)
C8 N2 C9 C10 178.9(2)
C8 N2 C9 C14 -0.1(2)
C7 N1 C8 N3 6.8(3)
C7 N1 C8 N2 -173.02(18)
C14 N3 C8 N1 179.70(17)
C14 N3 C8 N2 -0.5(2)
C9 N2 C8 N1 -179.79(17)
C9 N2 C8 N3 0.4(2)
C8 N1 C7 C1 -98.9(2)
N1 C7 C1 C6 24.3(3)
N1 C7 C1 C2 -159.45(17)
C2 C1 C6 C5 -0.7(3)
C7 C1 C6 C5 175.6(2)
C1 C6 C5 C4 -0.6(4)
C6 C5 C4 C3 2.0(4)
C5 C4 C3 C2 -2.0(4)
C4 C3 C2 O1 -179.7(2)
C4 C3 C2 C1 0.7(3)
C6 C1 C2 O1 -178.90(17)
C7 C1 C2 O1 4.6(3)
C6 C1 C2 C3 0.7(3)
C7 C1 C2 C3 -175.75(17)
